data_7247360
loop_
_publ_author_name
'Windsor, Hunter J.'
'Kepert, Cameron J.'
'Macreadie, Lauren K.'

_publ_section_title
;
 Spontaneous resolution of two chiral metal--organic frameworks through
 local geometric and lattice frustration effects
;
_journal_issue 38
_journal_name_full CrystEngComm
_journal_page_first 5428
_journal_page_last 5435
_journal_paper_doi 10.1039/D3CE00784G
_journal_volume 25
_journal_year 2023
_chemical_absolute_configuration ad
_chemical_formula_moiety 'C10 H13 Cd N O5'
_chemical_formula_sum 'C10 H13 Cd N O5'
_chemical_formula_weight 339.61
_space_group_crystal_system hexagonal
_space_group_IT_number 169
_space_group_name_Hall 'P 61'
_space_group_name_H-M_alt 'P 61'
_atom_sites_solution_hydrogens geom
_atom_sites_solution_primary direct
_atom_sites_solution_secondary difmap
_audit_creation_date 2022-04-15
_audit_creation_method
;
Olex2 1.5
(compiled 2021.12.09 svn.r5202d8cf for OlexSys, GUI svn.r6439)
;
_audit_update_record
;
2022-04-16 deposited with the CCDC.	2023-09-07 downloaded from the CCDC.
;
_cell_angle_alpha 90
_cell_angle_beta 90
_cell_angle_gamma 120
_cell_formula_units_Z 6
_cell_length_a 9.3792(4)
_cell_length_b 9.3792(4)
_cell_length_c 22.4879(9)
_cell_measurement_reflns_used 8256
_cell_measurement_temperature 100.00
_cell_measurement_theta_max 33.14
_cell_measurement_theta_min 2.51
_cell_volume 1713.21(12)
_computing_cell_refinement 'Bruker SAINT'
_computing_data_collection 'Bruker APEX2'
_computing_data_reduction 'Bruker SAINT'
_computing_molecular_graphics 'Olex2 1.5 (Dolomanov et al., 2009)'
_computing_publication_material 'Olex2 1.5 (Dolomanov et al., 2009)'
_computing_structure_refinement 'SHELXL 2018/3 (Sheldrick, 2015)'
_computing_structure_solution 'SHELXT 2018/2 (Sheldrick, 2018)'
_diffrn_ambient_temperature 100.00
_diffrn_measured_fraction_theta_full 1.000
_diffrn_measured_fraction_theta_max 1.000
_diffrn_measurement_device_type 'Bruker APEX-II CCD'
_diffrn_measurement_method '\f and \w scans'
_diffrn_radiation_type MoK\a
_diffrn_radiation_wavelength 0.71073
_diffrn_reflns_av_R_equivalents 0.0557
_diffrn_reflns_av_unetI/netI 0.0610
_diffrn_reflns_Laue_measured_fraction_full 1.000
_diffrn_reflns_Laue_measured_fraction_max 1.000
_diffrn_reflns_limit_h_max 13
_diffrn_reflns_limit_h_min -12
_diffrn_reflns_limit_k_max 12
_diffrn_reflns_limit_k_min -13
_diffrn_reflns_limit_l_max 32
_diffrn_reflns_limit_l_min -32
_diffrn_reflns_number 15958
_diffrn_reflns_point_group_measured_fraction_full 0.999
_diffrn_reflns_point_group_measured_fraction_max 0.996
_diffrn_reflns_theta_full 25.242
_diffrn_reflns_theta_max 30.994
_diffrn_reflns_theta_min 2.507
_diffrn_source 'FR591 rotating anode'
_diffrn_standards_number 0
_exptl_absorpt_coefficient_mu 1.921
_exptl_absorpt_correction_T_max 0.7465
_exptl_absorpt_correction_T_min 0.5125
_exptl_absorpt_correction_type multi-scan
_exptl_absorpt_process_details
;
SADABS-2014/5 (Bruker,2014/5) was used for absorption correction.
wR2(int) was 0.1322 before and 0.0844 after correction.
The Ratio of minimum to maximum transmission is 0.6865.
The \l/2 correction factor is 0.00150.
;
_exptl_crystal_colour colourless
_exptl_crystal_density_diffrn 1.975
_exptl_crystal_description prism
_exptl_crystal_F_000 1008
_exptl_crystal_size_max 0.25
_exptl_crystal_size_mid 0.10
_exptl_crystal_size_min 0.03
_refine_diff_density_max 0.591
_refine_diff_density_min -0.541
_refine_diff_density_rms 0.094
_refine_ls_abs_structure_details
;
 Flack x determined using 1399 quotients [(I+)-(I-)]/[(I+)+(I-)]
 (Parsons, Flack and Wagner, Acta Cryst. B69 (2013) 249-259).
;
_refine_ls_abs_structure_Flack -0.06(3)
_refine_ls_extinction_method none
_refine_ls_goodness_of_fit_ref 1.004
_refine_ls_hydrogen_treatment constr
_refine_ls_matrix_type full
_refine_ls_number_parameters 166
_refine_ls_number_reflns 3644
_refine_ls_number_restraints 67
_refine_ls_restrained_S_all 1.002
_refine_ls_R_factor_all 0.0327
_refine_ls_R_factor_gt 0.0284
_refine_ls_shift/su_max 0.001
_refine_ls_shift/su_mean 0.000
_refine_ls_structure_factor_coef Fsqd
_refine_ls_weighting_details 'w=1/[\s^2^(Fo^2^)+(0.0092P)^2^] where P=(Fo^2^+2Fc^2^)/3'
_refine_ls_weighting_scheme calc
_refine_ls_wR_factor_gt 0.0453
_refine_ls_wR_factor_ref 0.0463
_reflns_Friedel_coverage 0.948
_reflns_Friedel_fraction_full 0.997
_reflns_Friedel_fraction_max 0.992
_reflns_number_gt 3324
_reflns_number_total 3644
_reflns_threshold_expression 'I > 2\s(I)'
_cod_data_source_file d3ce00784g1.cif
_cod_data_source_block s2532_100
_cod_depositor_comments 'Adding full bibliography for 7247360--7247362.cif.'
_cod_original_cell_volume 1713.21(16)
_cod_database_code 7247360
_shelx_shelxl_version_number 2018/3
_shelx_space_group_comment
;
The symmetry employed for this shelxl refinement is uniquely defined
by the following loop, which should always be used as a source of
symmetry information in preference to the above space-group names.
They are only intended as comments.
;
_olex2_refinement_description
;
1. Fixed Uiso
 At 1.2 times of:
  All C(H) groups, All C(H,H) groups
 At 1.5 times of:
  All C(H,H,H) groups
2. Restrained distances
 C5B-C2 \\sim C5A-C2 \\sim C6-C5A \\sim C6-C5B \\sim C3B-C2 \\sim C3A-C2 \\sim
C6-C3B \\sim C6-C3A \\sim C6-
 C4B \\sim C6-C4A \\sim C4B-C2 \\sim C4A-C2
 with sigma of 0.02
3. Uiso/Uaniso restraints and constraints
Uanis(C4B) = Uanis(C4A)
Uanis(C5A) = Uanis(C5B)
Uanis(C3B) = Uanis(C3A)
4. Others
 Sof(C3B)=Sof(H3BA)=Sof(H3BB)=Sof(C5B)=Sof(H5BA)=Sof(H5BB)=Sof(C4B)=Sof(H4BA)=
 Sof(H4BB)=1-FVAR(1)
 Sof(C3A)=Sof(H3AA)=Sof(H3AB)=Sof(C5A)=Sof(H5AA)=Sof(H5AB)=Sof(C4A)=Sof(H4AA)=
 Sof(H4AB)=FVAR(1)
5.a Secondary CH2 refined with riding coordinates:
 C3A(H3AA,H3AB), C5A(H5AA,H5AB), C4A(H4AA,H4AB), C3B(H3BA,H3BB), C5B(H5BA,
 H5BB), C4B(H4BA,H4BB)
5.b Aromatic/amide H refined with riding coordinates:
 C8(H8)
5.c Idealised Me refined as rotating group:
 C9(H9A,H9B,H9C), C10(H10A,H10B,H10C)
;
_olex2_submission_special_instructions 'No special instructions were received'

loop_
_space_group_symop_operation_xyz
'x, y, z'
'x-y, x, z+1/6'
'-y, x-y, z+1/3'
'-x, -y, z+1/2'
'-x+y, -x, z+2/3'
'y, -x+y, z+5/6'

loop_
_atom_site_label
_atom_site_type_symbol
_atom_site_fract_x
_atom_site_fract_y
_atom_site_fract_z
_atom_site_U_iso_or_equiv
_atom_site_adp_type
_atom_site_occupancy
_atom_site_site_symmetry_order
_atom_site_calc_flag
_atom_site_refinement_flags_posn
_atom_site_refinement_flags_adp
_atom_site_refinement_flags_occupancy
_atom_site_disorder_assembly
_atom_site_disorder_group
Cd1 Cd 0.99979(3) 0.83856(3) 0.42159(2) 0.00877(6) Uani 1 1 d . . . . .
O1 O 0.8029(4) 0.6686(4) 0.48061(9) 0.0181(6) Uani 1 1 d . . . . .
O4 O 0.3186(4) 0.3921(4) 0.70164(9) 0.0157(6) Uani 1 1 d . . . . .
O3 O 0.3348(3) 0.1845(3) 0.66315(8) 0.0132(6) Uani 1 1 d . . . . .
O5 O 1.2098(3) 1.0954(4) 0.41107(9) 0.0146(6) Uani 1 1 d . . . . .
N1 N 1.3769(5) 1.3185(4) 0.35617(11) 0.0152(7) Uani 1 1 d . . . . .
O2 O 0.8993(4) 0.8700(4) 0.54862(10) 0.0162(6) Uani 1 1 d . . . . .
C1 C 0.8043(5) 0.7253(5) 0.53183(13) 0.0128(7) Uani 1 1 d . . . . .
C7 C 0.3797(5) 0.3346(5) 0.66517(11) 0.0112(7) Uani 1 1 d . . . . .
C9 C 1.4945(6) 1.4019(6) 0.40398(15) 0.0236(10) Uani 1 1 d . . . . .
H9A H 1.488494 1.498755 0.416659 0.035 Uiso 1 1 calc R U . . .
H9B H 1.605942 1.436602 0.389770 0.035 Uiso 1 1 calc R U . . .
H9C H 1.468214 1.326543 0.437669 0.035 Uiso 1 1 calc R U . . .
C8 C 1.2463(5) 1.1746(5) 0.36358(13) 0.0137(8) Uani 1 1 d . . . . .
H8 H 1.174261 1.126878 0.330675 0.016 Uiso 1 1 calc R U . . .
C2 C 0.6755(5) 0.6059(5) 0.57372(11) 0.0122(8) Uani 1 1 d D . . . .
C3A C 0.6465(10) 0.4323(9) 0.5915(3) 0.0244(15) Uani 0.768(14) 1 d D . P A 1
H3AA H 0.605600 0.348079 0.559709 0.029 Uiso 0.768(14) 1 calc R U P A 1
H3AB H 0.732538 0.430823 0.616600 0.029 Uiso 0.768(14) 1 calc R U P A 1
C10 C 1.4141(7) 1.4056(7) 0.29923(16) 0.0313(12) Uani 1 1 d . . . . .
H10A H 1.415909 1.510193 0.304466 0.047 Uiso 1 1 calc R U . . .
H10B H 1.329406 1.337714 0.270069 0.047 Uiso 1 1 calc R U . . .
H10C H 1.521852 1.427052 0.285044 0.047 Uiso 1 1 calc R U . . .
C6 C 0.5136(5) 0.4557(5) 0.62493(12) 0.0121(7) Uani 1 1 d D . . . .
C5A C 0.6510(9) 0.6294(8) 0.6409(2) 0.0236(17) Uani 0.768(14) 1 d D . P A 1
H5AA H 0.736791 0.636212 0.668334 0.028 Uiso 0.768(14) 1 calc R U P A 1
H5AB H 0.615871 0.710453 0.650113 0.028 Uiso 0.768(14) 1 calc R U P A 1
C4A C 0.4889(8) 0.5258(12) 0.5664(3) 0.033(3) Uani 0.768(14) 1 d D . P A 1
H4AA H 0.439832 0.446642 0.533127 0.040 Uiso 0.768(14) 1 calc R U P A 1
H4AB H 0.443015 0.600212 0.570159 0.040 Uiso 0.768(14) 1 calc R U P A 1
C3B C 0.676(3) 0.466(3) 0.6096(10) 0.0244(15) Uani 0.232(14) 1 d D . P A 2
H3BA H 0.668602 0.372917 0.586045 0.029 Uiso 0.232(14) 1 calc R U P A 2
H3BB H 0.757681 0.500313 0.642263 0.029 Uiso 0.232(14) 1 calc R U P A 2
C5B C 0.595(3) 0.645(2) 0.6262(8) 0.0236(17) Uani 0.232(14) 1 d D . P A 2
H5BA H 0.523759 0.690971 0.615702 0.028 Uiso 0.232(14) 1 calc R U P A 2
H5BB H 0.667902 0.701256 0.660639 0.028 Uiso 0.232(14) 1 calc R U P A 2
C4B C 0.497(3) 0.473(4) 0.5575(8) 0.033(3) Uani 0.232(14) 1 d D . P A 2
H4BA H 0.422483 0.514976 0.545503 0.040 Uiso 0.232(14) 1 calc R U P A 2
H4BB H 0.484522 0.381242 0.532372 0.040 Uiso 0.232(14) 1 calc R U P A 2

loop_
_atom_site_aniso_label
_atom_site_aniso_U_11
_atom_site_aniso_U_22
_atom_site_aniso_U_33
_atom_site_aniso_U_23
_atom_site_aniso_U_13
_atom_site_aniso_U_12
Cd1 0.00959(13) 0.00872(13) 0.00671(7) -0.00001(8) 0.00125(7) 0.00361(11)
O1 0.0160(16) 0.0195(17) 0.0103(9) 0.0039(9) 0.0046(9) 0.0026(14)
O4 0.0203(17) 0.0142(16) 0.0107(9) 0.0007(8) 0.0057(9) 0.0071(14)
O3 0.0157(15) 0.0144(15) 0.0073(10) 0.0017(8) -0.0003(8) 0.0059(13)
O5 0.0130(15) 0.0129(15) 0.0146(10) 0.0033(8) 0.0000(8) 0.0040(13)
N1 0.0135(18) 0.0131(19) 0.0164(12) 0.0044(10) 0.0040(10) 0.0048(15)
O2 0.0117(15) 0.0111(15) 0.0236(11) 0.0033(9) 0.0002(10) 0.0040(13)
C1 0.011(2) 0.014(2) 0.0129(12) 0.0034(12) 0.0000(11) 0.0058(17)
C7 0.0080(18) 0.015(2) 0.0061(11) -0.0002(11) -0.0010(10) 0.0026(16)
C9 0.020(3) 0.017(2) 0.0262(16) -0.0015(14) -0.0017(14) 0.004(2)
C8 0.014(2) 0.015(2) 0.0131(12) -0.0004(11) -0.0004(12) 0.0079(18)
C2 0.011(2) 0.012(2) 0.0096(12) 0.0000(10) 0.0016(10) 0.0028(16)
C3A 0.028(4) 0.016(3) 0.029(3) 0.010(3) 0.016(3) 0.011(3)
C10 0.034(3) 0.035(3) 0.0222(17) 0.0159(17) 0.0110(16) 0.015(3)
C6 0.013(2) 0.0111(19) 0.0072(11) 0.0011(10) 0.0021(11) 0.0027(16)
C5A 0.023(4) 0.019(3) 0.015(2) -0.0049(18) 0.006(2) -0.001(3)
C4A 0.011(3) 0.054(6) 0.023(2) 0.026(3) 0.0022(19) 0.008(3)
C3B 0.028(4) 0.016(3) 0.029(3) 0.010(3) 0.016(3) 0.011(3)
C5B 0.023(4) 0.019(3) 0.015(2) -0.0049(18) 0.006(2) -0.001(3)
C4B 0.011(3) 0.054(6) 0.023(2) 0.026(3) 0.0022(19) 0.008(3)

loop_
_atom_type_symbol
_atom_type_description
_atom_type_scat_dispersion_real
_atom_type_scat_dispersion_imag
_atom_type_scat_source
C C 0.0033 0.0016 'International Tables Vol C Tables 4.2.6.8 and 6.1.1.4'
H H 0.0000 0.0000 'International Tables Vol C Tables 4.2.6.8 and 6.1.1.4'
Cd Cd -0.8075 1.2024 'International Tables Vol C Tables 4.2.6.8 and 6.1.1.4'
N N 0.0061 0.0033 'International Tables Vol C Tables 4.2.6.8 and 6.1.1.4'
O O 0.0106 0.0060 'International Tables Vol C Tables 4.2.6.8 and 6.1.1.4'

loop_
_geom_angle_atom_site_label_1
_geom_angle_atom_site_label_2
_geom_angle_atom_site_label_3
_geom_angle
_geom_angle_site_symmetry_1
_geom_angle_site_symmetry_3
_geom_angle_publ_flag
O1 Cd1 O4 105.60(11) . 5_664 ?
O1 Cd1 O3 91.76(9) . 5_664 ?
O1 Cd1 O3 86.17(9) . 6_664 ?
O1 Cd1 O5 144.99(9) . . ?
O1 Cd1 O2 98.42(11) . 6_564 ?
O1 Cd1 C7 98.26(11) . 5_664 ?
O4 Cd1 O3 53.88(9) 5_664 5_664 ?
O4 Cd1 O3 87.17(9) 5_664 6_664 ?
O4 Cd1 O2 124.15(9) 5_664 6_564 ?
O4 Cd1 C7 27.01(11) 5_664 5_664 ?
O3 Cd1 O3 138.84(9) 6_664 5_664 ?
O3 Cd1 C7 26.94(10) 5_664 5_664 ?
O3 Cd1 C7 112.87(10) 6_664 5_664 ?
O5 Cd1 O4 104.76(11) . 5_664 ?
O5 Cd1 O3 78.32(9) . 6_664 ?
O5 Cd1 O3 120.40(8) . 5_664 ?
O5 Cd1 O2 78.31(10) . 6_564 ?
O5 Cd1 C7 116.65(10) . 5_664 ?
O2 Cd1 O3 76.13(9) 6_564 5_664 ?
O2 Cd1 O3 144.85(10) 6_564 6_664 ?
O2 Cd1 C7 100.99(10) 6_564 5_664 ?
C1 O1 Cd1 114.8(3) . . ?
C7 O4 Cd1 98.8(2) . 3_655 ?
Cd1 O3 Cd1 109.47(11) 2_545 3_655 ?
C7 O3 Cd1 84.79(19) . 3_655 ?
C7 O3 Cd1 124.6(2) . 2_545 ?
C8 O5 Cd1 124.4(2) . . ?
C9 N1 C10 116.1(4) . . ?
C8 N1 C9 121.9(3) . . ?
C8 N1 C10 121.9(4) . . ?
C1 O2 Cd1 132.9(3) . 2_655 ?
O1 C1 C2 115.0(3) . . ?
O2 C1 O1 125.5(3) . . ?
O2 C1 C2 119.4(3) . . ?
O4 C7 Cd1 54.20(19) . 3_655 ?
O4 C7 C6 117.0(4) . . ?
O3 C7 Cd1 68.27(18) . 3_655 ?
O3 C7 O4 122.2(3) . . ?
O3 C7 C6 120.8(3) . . ?
C6 C7 Cd1 168.9(2) . 3_655 ?
N1 C9 H9A 109.5 . . ?
N1 C9 H9B 109.5 . . ?
N1 C9 H9C 109.5 . . ?
H9A C9 H9B 109.5 . . ?
H9A C9 H9C 109.5 . . ?
H9B C9 H9C 109.5 . . ?
O5 C8 N1 124.3(3) . . ?
O5 C8 H8 117.9 . . ?
N1 C8 H8 117.9 . . ?
C1 C2 C3A 126.5(4) . . ?
C1 C2 C5A 128.6(4) . . ?
C1 C2 C4A 126.6(3) . . ?
C1 C2 C3B 128.2(8) . . ?
C1 C2 C5B 127.6(7) . . ?
C1 C2 C4B 126.5(7) . . ?
C5A C2 C3A 86.4(4) . . ?
C4A C2 C3A 87.5(4) . . ?
C4A C2 C5A 87.8(4) . . ?
C3B C2 C4B 84.5(14) . . ?
C5B C2 C3B 90.8(11) . . ?
C5B C2 C4B 84.9(13) . . ?
C2 C3A H3AA 116.2 . . ?
C2 C3A H3AB 116.2 . . ?
H3AA C3A H3AB 113.2 . . ?
C6 C3A C2 73.3(3) . . ?
C6 C3A H3AA 116.2 . . ?
C6 C3A H3AB 116.2 . . ?
N1 C10 H10A 109.5 . . ?
N1 C10 H10B 109.5 . . ?
N1 C10 H10C 109.5 . . ?
H10A C10 H10B 109.5 . . ?
H10A C10 H10C 109.5 . . ?
H10B C10 H10C 109.5 . . ?
C7 C6 C3A 127.4(4) . . ?
C7 C6 C5A 127.1(3) . . ?
C7 C6 C4A 126.2(4) . . ?
C7 C6 C3B 128.0(7) . . ?
C7 C6 C5B 127.3(6) . . ?
C7 C6 C4B 125.5(8) . . ?
C5A C6 C3A 87.5(4) . . ?
C5A C6 C4A 88.5(4) . . ?
C4A C6 C3A 87.1(4) . . ?
C3B C6 C5B 91.6(12) . . ?
C3B C6 C4B 85.7(13) . . ?
C4B C6 C5B 85.0(13) . . ?
C2 C5A H5AA 116.1 . . ?
C2 C5A H5AB 116.1 . . ?
C6 C5A C2 74.2(3) . . ?
C6 C5A H5AA 116.1 . . ?
C6 C5A H5AB 116.1 . . ?
H5AA C5A H5AB 113.1 . . ?
C2 C4A C6 74.8(3) . . ?
C2 C4A H4AA 116.0 . . ?
C2 C4A H4AB 116.0 . . ?
C6 C4A H4AA 116.0 . . ?
C6 C4A H4AB 116.0 . . ?
H4AA C4A H4AB 113.0 . . ?
C2 C3B H3BA 116.0 . . ?
C2 C3B H3BB 116.0 . . ?
C6 C3B C2 74.9(8) . . ?
C6 C3B H3BA 116.0 . . ?
C6 C3B H3BB 116.0 . . ?
H3BA C3B H3BB 113.0 . . ?
C2 C5B C6 74.4(7) . . ?
C2 C5B H5BA 116.1 . . ?
C2 C5B H5BB 116.1 . . ?
C6 C5B H5BA 116.1 . . ?
C6 C5B H5BB 116.1 . . ?
H5BA C5B H5BB 113.1 . . ?
C2 C4B H4BA 116.1 . . ?
C2 C4B H4BB 116.1 . . ?
C6 C4B C2 74.1(8) . . ?
C6 C4B H4BA 116.1 . . ?
C6 C4B H4BB 116.1 . . ?
H4BA C4B H4BB 113.1 . . ?

loop_
_geom_bond_atom_site_label_1
_geom_bond_atom_site_label_2
_geom_bond_distance
_geom_bond_site_symmetry_2
_geom_bond_publ_flag
Cd1 O1 2.184(3) . ?
Cd1 O4 2.259(3) 5_664 ?
Cd1 O3 2.381(3) 6_664 ?
Cd1 O3 2.568(2) 5_664 ?
Cd1 O5 2.234(3) . ?
Cd1 O2 2.307(3) 6_564 ?
Cd1 C7 2.753(3) 5_664 ?
O1 C1 1.266(4) . ?
O4 C7 1.265(4) . ?
O3 C7 1.252(5) . ?
O5 C8 1.247(4) . ?
N1 C9 1.457(5) . ?
N1 C8 1.302(5) . ?
N1 C10 1.464(5) . ?
O2 C1 1.253(5) . ?
C1 C2 1.499(5) . ?
C7 C6 1.503(5) . ?
C9 H9A 0.9800 . ?
C9 H9B 0.9800 . ?
C9 H9C 0.9800 . ?
C8 H8 0.9500 . ?
C2 C3A 1.563(7) . ?
C2 C5A 1.561(5) . ?
C2 C4A 1.530(8) . ?
C2 C3B 1.546(18) . ?
C2 C5B 1.540(15) . ?
C2 C4B 1.55(2) . ?
C3A H3AA 0.9900 . ?
C3A H3AB 0.9900 . ?
C3A C6 1.562(7) . ?
C10 H10A 0.9800 . ?
C10 H10B 0.9800 . ?
C10 H10C 0.9800 . ?
C6 C5A 1.531(7) . ?
C6 C4A 1.540(7) . ?
C6 C3B 1.520(18) . ?
C6 C5B 1.545(16) . ?
C6 C4B 1.543(18) . ?
C5A H5AA 0.9900 . ?
C5A H5AB 0.9900 . ?
C4A H4AA 0.9900 . ?
C4A H4AB 0.9900 . ?
C3B H3BA 0.9900 . ?
C3B H3BB 0.9900 . ?
C5B H5BA 0.9900 . ?
C5B H5BB 0.9900 . ?
C4B H4BA 0.9900 . ?
C4B H4BB 0.9900 . ?

loop_
_geom_torsion_atom_site_label_1
_geom_torsion_atom_site_label_2
_geom_torsion_atom_site_label_3
_geom_torsion_atom_site_label_4
_geom_torsion
_geom_torsion_site_symmetry_1
_geom_torsion_site_symmetry_2
_geom_torsion_site_symmetry_3
_geom_torsion_site_symmetry_4
_geom_torsion_publ_flag
Cd1 O1 C1 O2 5.5(5) . . . . ?
Cd1 O1 C1 C2 -176.6(2) . . . . ?
Cd1 O4 C7 O3 6.3(4) 3_655 . . . ?
Cd1 O4 C7 C6 -172.0(2) 3_655 . . . ?
Cd1 O3 C7 Cd1 110.1(2) 2_545 . . 3_655 ?
Cd1 O3 C7 O4 104.6(3) 2_545 . . . ?
Cd1 O3 C7 O4 -5.5(3) 3_655 . . . ?
Cd1 O3 C7 C6 172.8(3) 3_655 . . . ?
Cd1 O3 C7 C6 -77.1(4) 2_545 . . . ?
Cd1 O5 C8 N1 -173.8(3) . . . . ?
Cd1 O2 C1 O1 -86.3(4) 2_655 . . . ?
Cd1 O2 C1 C2 95.8(4) 2_655 . . . ?
Cd1 C7 C6 C3A 123.1(14) 3_655 . . . ?
Cd1 C7 C6 C5A 2.6(17) 3_655 . . . ?
Cd1 C7 C6 C4A -118.2(14) 3_655 . . . ?
Cd1 C7 C6 C3B 99(2) 3_655 . . . ?
Cd1 C7 C6 C5B -30(2) 3_655 . . . ?
Cd1 C7 C6 C4B -144(2) 3_655 . . . ?
O1 C1 C2 C3A 55.2(6) . . . . ?
O1 C1 C2 C5A 174.6(5) . . . . ?
O1 C1 C2 C4A -63.5(7) . . . . ?
O1 C1 C2 C3B 78.6(14) . . . . ?
O1 C1 C2 C5B -152.4(14) . . . . ?
O1 C1 C2 C4B -37.0(19) . . . . ?
O4 C7 C6 C3A 158.7(5) . . . . ?
O4 C7 C6 C5A 38.1(7) . . . . ?
O4 C7 C6 C4A -82.6(6) . . . . ?
O4 C7 C6 C3B 134.9(14) . . . . ?
O4 C7 C6 C5B 5.2(15) . . . . ?
O4 C7 C6 C4B -108.9(19) . . . . ?
O3 C7 C6 C3A -19.7(6) . . . . ?
O3 C7 C6 C5A -140.2(5) . . . . ?
O3 C7 C6 C4A 99.0(6) . . . . ?
O3 C7 C6 C3B -43.4(14) . . . . ?
O3 C7 C6 C5B -173.1(14) . . . . ?
O3 C7 C6 C4B 72.7(19) . . . . ?
O2 C1 C2 C3A -126.7(5) . . . . ?
O2 C1 C2 C5A -7.3(7) . . . . ?
O2 C1 C2 C4A 114.6(6) . . . . ?
O2 C1 C2 C3B -103.3(14) . . . . ?
O2 C1 C2 C5B 25.7(15) . . . . ?
O2 C1 C2 C4B 141.1(19) . . . . ?
C1 C2 C3A C6 -179.0(3) . . . . ?
C1 C2 C5A C6 179.7(4) . . . . ?
C1 C2 C4A C6 179.4(4) . . . . ?
C1 C2 C3B C6 -179.0(4) . . . . ?
C1 C2 C5B C6 179.2(4) . . . . ?
C1 C2 C4B C6 179.8(4) . . . . ?
C7 C6 C5A C2 -178.4(4) . . . . ?
C7 C6 C4A C2 180.0(4) . . . . ?
C7 C6 C3B C2 178.9(3) . . . . ?
C7 C6 C5B C2 -178.1(4) . . . . ?
C7 C6 C4B C2 179.2(4) . . . . ?
C9 N1 C8 O5 -0.2(7) . . . . ?
C2 C3A C6 C7 178.4(3) . . . . ?
C2 C3A C6 C5A -45.0(3) . . . . ?
C2 C3A C6 C4A 43.6(4) . . . . ?
C3A C2 C5A C6 -44.9(4) . . . . ?
C3A C2 C4A C6 44.3(3) . . . . ?
C3A C6 C5A C2 44.8(4) . . . . ?
C3A C6 C4A C2 -44.3(4) . . . . ?
C10 N1 C8 O5 179.6(4) . . . . ?
C5A C2 C3A C6 44.0(3) . . . . ?
C5A C2 C4A C6 -42.3(4) . . . . ?
C5A C6 C4A C2 43.3(4) . . . . ?
C4A C2 C3A C6 -43.9(3) . . . . ?
C4A C2 C5A C6 42.7(4) . . . . ?
C4A C6 C5A C2 -42.3(4) . . . . ?
C3B C2 C5B C6 -38.4(11) . . . . ?
C3B C2 C4B C6 45.1(12) . . . . ?
C3B C6 C5B C2 39.2(11) . . . . ?
C3B C6 C4B C2 -46.0(13) . . . . ?
C5B C2 C3B C6 39.0(11) . . . . ?
C5B C2 C4B C6 -46.2(12) . . . . ?
C5B C6 C3B C2 -38.9(10) . . . . ?
C5B C6 C4B C2 46.0(12) . . . . ?
C4B C2 C3B C6 -45.8(13) . . . . ?
C4B C2 C5B C6 46.0(12) . . . . ?
C4B C6 C3B C2 46.0(13) . . . . ?
C4B C6 C5B C2 -46.3(12) . . . . ?
